data_7060111
loop_
_publ_author_name
'Wilde, Myron'
'Arzur, Danielle'
'Baratte, Blandine'
'Lefebvre, Dorian'
'Robert, Thomas'
'Roisnel, Thierry'
'Le Jossic-Corcos, Catherine'
'Bach, St\'ephane'
'Corcos, Laurent'
'Erb, William'

_publ_section_title
;
 Regorafenib analogues and their ferrocenic counterparts: synthesis and
 biological evaluation
;
_journal_issue 45
_journal_name_full 'New Journal of Chemistry'
_journal_page_first 19723
_journal_page_last 19733
_journal_paper_doi 10.1039/D0NJ05334A
_journal_volume 44
_journal_year 2020
_chemical_compound_source 'synthesis as described'
_chemical_formula_moiety 'C11 H9 Cl F3 N O3'
_chemical_formula_sum 'C11 H9 Cl F3 N O3'
_chemical_formula_weight 295.64
_space_group_crystal_system monoclinic
_space_group_IT_number 14
_space_group_name_Hall '-P 2ybc'
_space_group_name_H-M_alt 'P 1 21/c 1'
_atom_sites_solution_hydrogens mixed
_atom_sites_solution_primary dual
_atom_sites_solution_secondary difmap
_audit_update_record
;
2020-07-17 deposited with the CCDC.	2020-11-02 downloaded from the CCDC.
;
_cell_angle_alpha 90
_cell_angle_beta 108.654(5)
_cell_angle_gamma 90
_cell_formula_units_Z 4
_cell_length_a 12.3325(13)
_cell_length_b 11.1364(10)
_cell_length_c 9.0892(8)
_cell_measurement_reflns_used 7166
_cell_measurement_temperature 150(2)
_cell_measurement_theta_max 27.6280
_cell_measurement_theta_min 2.5256
_cell_measurement_wavelength 0.710730
_cell_volume 1182.7(2)
_computing_cell_refinement 'APEX3 (Bruker, 2015)'
_computing_data_collection 'Bruker APEX3 (Bruker, 2015)'
_computing_data_reduction 'SAINT (Bruker, 2014)'
_computing_molecular_graphics
;
   'SXGRAPH (L. Farrugia, 1999), Mercury (CSD, 2016)'
;
_computing_publication_material 'CRYSCALC (T. Roisnel, local program, 2019)'
_computing_structure_refinement 'SHELXL-2018_3 (Sheldrick, 2018)'
_computing_structure_solution 'SHELXT 2018_2 (Sheldrick, 2018)'
_diffrn_ambient_temperature 150(2)
_diffrn_detector '(CMOS) PHOTON 100'
_diffrn_detector_area_resol_mean 10.4167
_diffrn_measured_fraction_theta_full 0.957
_diffrn_measured_fraction_theta_max 0.960
_diffrn_measurement_device_type 'D8 VENTURE Bruker AXS'
_diffrn_measurement_method 'rotation images'
_diffrn_orient_matrix_UB_11 0.0991304
_diffrn_orient_matrix_UB_12 -0.0431734
_diffrn_orient_matrix_UB_13 0.0392143
_diffrn_orient_matrix_UB_21 0.0401693
_diffrn_orient_matrix_UB_22 0.0725086
_diffrn_orient_matrix_UB_23 0.0481232
_diffrn_orient_matrix_UB_31 -0.0448497
_diffrn_orient_matrix_UB_32 -0.0304835
_diffrn_orient_matrix_UB_33 0.0589282
_diffrn_radiation_monochromator 'multilayer monochromator'
_diffrn_radiation_probe x-ray
_diffrn_radiation_source 'Incoatec microfocus sealed tube'
_diffrn_radiation_type MoK\a
_diffrn_radiation_wavelength 0.71073
_diffrn_reflns_av_R_equivalents 0.0433
_diffrn_reflns_av_unetI/netI 0.0492
_diffrn_reflns_limit_h_max 12
_diffrn_reflns_limit_h_min -16
_diffrn_reflns_limit_k_max 14
_diffrn_reflns_limit_k_min -14
_diffrn_reflns_limit_l_max 11
_diffrn_reflns_limit_l_min -11
_diffrn_reflns_number 6976
_diffrn_reflns_theta_full 25.242
_diffrn_reflns_theta_max 27.601
_diffrn_reflns_theta_min 2.990
_diffrn_source_current 1.0
_diffrn_source_voltage 55.0
_exptl_absorpt_coefficient_mu 0.366
_exptl_absorpt_correction_T_max 1.000
_exptl_absorpt_correction_T_min 0.794
_exptl_absorpt_correction_type multi-scan
_exptl_absorpt_process_details
;
  [Sheldrick, G.M. (2014). SADABS Bruker AXS Inc., Madison, Wisconsin, USA]
;
_exptl_crystal_colour colourless
_exptl_crystal_density_diffrn 1.660
_exptl_crystal_description prism
_exptl_crystal_F_000 600
_exptl_crystal_size_max 0.490
_exptl_crystal_size_mid 0.460
_exptl_crystal_size_min 0.340
_refine_diff_density_max 0.368
_refine_diff_density_min -0.414
_refine_diff_density_rms 0.063
_refine_ls_extinction_method none
_refine_ls_goodness_of_fit_ref 1.048
_refine_ls_hydrogen_treatment mixed
_refine_ls_matrix_type full
_refine_ls_number_parameters 176
_refine_ls_number_reflns 2633
_refine_ls_number_restraints 0
_refine_ls_restrained_S_all 1.048
_refine_ls_R_factor_all 0.0527
_refine_ls_R_factor_gt 0.0399
_refine_ls_shift/su_max 0.004
_refine_ls_shift/su_mean 0.001
_refine_ls_structure_factor_coef Fsqd
_refine_ls_weighting_details 'w=1/[\s^2^(Fo^2^)+(0.0608P)^2^+0.3918P] where P=(Fo^2^+2Fc^2^)/3'
_refine_ls_weighting_scheme calc
_refine_ls_wR_factor_gt 0.1064
_refine_ls_wR_factor_ref 0.1158
_reflns_Friedel_coverage 0.000
_reflns_number_gt 2155
_reflns_number_total 2633
_reflns_threshold_expression >2sigma(I)
_cod_data_source_file d0nj05334a2.cif
_cod_data_source_block MW1521
_cod_original_sg_symbol_H-M 'P 21/c'
_cod_database_code 7060111

loop_
_space_group_symop_operation_xyz
'x, y, z'
'-x, y+1/2, -z+1/2'
'-x, -y, -z'
'x, -y-1/2, z-1/2'

loop_
_atom_site_label
_atom_site_type_symbol
_atom_site_fract_x
_atom_site_fract_y
_atom_site_fract_z
_atom_site_U_iso_or_equiv
_atom_site_adp_type
_atom_site_occupancy
_atom_site_site_symmetry_order
_atom_site_calc_flag
_atom_site_refinement_flags_posn
_atom_site_refinement_flags_adp
_atom_site_refinement_flags_occupancy
_atom_site_disorder_assembly
_atom_site_disorder_group
Cl1 Cl 0.89484(4) 0.47765(4) 0.28351(5) 0.02774(16) Uani 1 1 d . . . . .
C1 C 0.79884(16) 0.39633(15) 0.34872(19) 0.0190(4) Uani 1 1 d . . . . .
C2 C 0.70403(16) 0.45473(15) 0.3620(2) 0.0204(4) Uani 1 1 d . . . . .
H2 H 0.692382 0.537142 0.334510 0.025 Uiso 1 1 calc R U . . .
C3 C 0.62527(16) 0.39458(14) 0.41524(19) 0.0186(4) Uani 1 1 d . . . . .
H3 H 0.560694 0.435854 0.425626 0.022 Uiso 1 1 calc R U . . .
C4 C 0.64156(15) 0.27318(14) 0.45332(18) 0.0163(3) Uani 1 1 d . . . . .
C5 C 0.73713(15) 0.21407(14) 0.43834(19) 0.0173(4) Uani 1 1 d . . . . .
H5 H 0.747843 0.131167 0.463419 0.021 Uiso 1 1 calc R U . . .
C6 C 0.81679(15) 0.27449(15) 0.38737(18) 0.0171(4) Uani 1 1 d . . . . .
C7 C 0.92119(16) 0.20893(16) 0.3804(2) 0.0221(4) Uani 1 1 d . . . . .
F7 F 1.01810(10) 0.25834(11) 0.47274(14) 0.0325(3) Uani 1 1 d . . . . .
F8 F 0.93060(11) 0.20630(12) 0.23765(13) 0.0336(3) Uani 1 1 d . . . . .
F9 F 0.92256(11) 0.09452(10) 0.42570(16) 0.0377(3) Uani 1 1 d . . . . .
N11 N 0.56269(13) 0.20580(13) 0.50224(17) 0.0176(3) Uani 1 1 d . . . . .
H11 H 0.557(2) 0.132(2) 0.482(2) 0.021 Uiso 1 1 d . U . . .
C12 C 0.49246(15) 0.24971(15) 0.57587(19) 0.0173(4) Uani 1 1 d . . . . .
O13 O 0.48887(12) 0.35292(11) 0.61914(15) 0.0243(3) Uani 1 1 d . . . . .
C14 C 0.41069(15) 0.15272(15) 0.59989(19) 0.0179(3) Uani 1 1 d . . . . .
O15 O 0.40014(12) 0.05525(11) 0.53905(16) 0.0264(3) Uani 1 1 d . . . . .
O16 O 0.35264(11) 0.19164(11) 0.68964(14) 0.0210(3) Uani 1 1 d . . . . .
C17 C 0.26643(17) 0.10728(16) 0.7085(2) 0.0240(4) Uani 1 1 d . . . . .
H17A H 0.303868 0.032571 0.758973 0.029 Uiso 1 1 calc R U . . .
H17B H 0.211410 0.086362 0.605897 0.029 Uiso 1 1 calc R U . . .
C18 C 0.20541(18) 0.16664(18) 0.8070(2) 0.0272(4) Uani 1 1 d . . . . .
H18A H 0.258945 0.179188 0.911842 0.041 Uiso 1 1 calc R U . . .
H18B H 0.142220 0.115371 0.812502 0.041 Uiso 1 1 calc R U . . .
H18C H 0.175063 0.244267 0.761359 0.041 Uiso 1 1 calc R U . . .

loop_
_atom_site_aniso_label
_atom_site_aniso_U_11
_atom_site_aniso_U_22
_atom_site_aniso_U_33
_atom_site_aniso_U_23
_atom_site_aniso_U_13
_atom_site_aniso_U_12
Cl1 0.0286(3) 0.0238(3) 0.0365(3) 0.00398(17) 0.0183(2) -0.00449(18)
C1 0.0193(9) 0.0203(8) 0.0182(7) -0.0003(6) 0.0071(7) -0.0029(7)
C2 0.0252(10) 0.0139(7) 0.0226(8) -0.0010(6) 0.0082(7) -0.0002(7)
C3 0.0206(9) 0.0154(8) 0.0212(8) -0.0017(6) 0.0089(7) 0.0020(7)
C4 0.0172(8) 0.0152(7) 0.0169(7) -0.0014(6) 0.0057(6) -0.0010(6)
C5 0.0195(9) 0.0137(7) 0.0187(8) 0.0018(6) 0.0062(7) 0.0016(6)
C6 0.0166(8) 0.0185(8) 0.0159(7) -0.0013(6) 0.0048(6) 0.0003(7)
C7 0.0212(10) 0.0242(9) 0.0229(8) 0.0034(7) 0.0098(7) 0.0020(7)
F7 0.0160(6) 0.0476(7) 0.0324(6) -0.0009(5) 0.0056(5) 0.0006(5)
F8 0.0329(7) 0.0481(7) 0.0237(6) 0.0013(5) 0.0147(5) 0.0148(6)
F9 0.0317(7) 0.0257(6) 0.0641(8) 0.0152(5) 0.0270(6) 0.0121(5)
N11 0.0189(8) 0.0128(7) 0.0238(7) -0.0004(5) 0.0107(6) 0.0005(6)
C12 0.0175(9) 0.0144(7) 0.0210(8) 0.0022(6) 0.0074(7) 0.0027(6)
O13 0.0302(8) 0.0138(6) 0.0343(7) -0.0021(5) 0.0178(6) 0.0012(5)
C14 0.0151(8) 0.0172(8) 0.0231(8) 0.0033(6) 0.0084(7) 0.0029(6)
O15 0.0279(7) 0.0164(6) 0.0409(7) -0.0048(5) 0.0196(6) -0.0015(5)
O16 0.0213(7) 0.0185(6) 0.0275(6) -0.0018(5) 0.0138(5) -0.0012(5)
C17 0.0222(9) 0.0211(9) 0.0327(9) -0.0016(7) 0.0143(8) -0.0049(7)
C18 0.0244(10) 0.0321(10) 0.0295(9) -0.0009(8) 0.0147(8) -0.0034(8)

loop_
_atom_type_symbol
_atom_type_description
_atom_type_scat_dispersion_real
_atom_type_scat_dispersion_imag
_atom_type_scat_source
C C 0.0033 0.0016 'International Tables Vol C Tables 4.2.6.8 and 6.1.1.4'
H H 0.0000 0.0000 'International Tables Vol C Tables 4.2.6.8 and 6.1.1.4'
Cl Cl 0.1484 0.1585 'International Tables Vol C Tables 4.2.6.8 and 6.1.1.4'
F F 0.0171 0.0103 'International Tables Vol C Tables 4.2.6.8 and 6.1.1.4'
O O 0.0106 0.0060 'International Tables Vol C Tables 4.2.6.8 and 6.1.1.4'
N N 0.0061 0.0033 'International Tables Vol C Tables 4.2.6.8 and 6.1.1.4'

loop_
_geom_angle_atom_site_label_1
_geom_angle_atom_site_label_2
_geom_angle_atom_site_label_3
_geom_angle
_geom_angle_site_symmetry_1
_geom_angle_site_symmetry_3
_geom_angle_publ_flag
C2 C1 C6 120.39(17) . . ?
C2 C1 Cl1 118.30(13) . . ?
C6 C1 Cl1 121.31(14) . . ?
C1 C2 C3 120.75(16) . . ?
C1 C2 H2 119.6 . . ?
C3 C2 H2 119.6 . . ?
C2 C3 C4 119.55(17) . . ?
C2 C3 H3 120.2 . . ?
C4 C3 H3 120.2 . . ?
C3 C4 C5 119.53(17) . . ?
C3 C4 N11 122.41(16) . . ?
C5 C4 N11 118.03(15) . . ?
C6 C5 C4 120.98(15) . . ?
C6 C5 H5 119.5 . . ?
C4 C5 H5 119.5 . . ?
C5 C6 C1 118.79(17) . . ?
C5 C6 C7 119.18(15) . . ?
C1 C6 C7 122.00(16) . . ?
F9 C7 F7 106.12(15) . . ?
F9 C7 F8 106.31(15) . . ?
F7 C7 F8 106.24(16) . . ?
F9 C7 C6 112.17(15) . . ?
F7 C7 C6 112.32(15) . . ?
F8 C7 C6 113.16(14) . . ?
C12 N11 C4 125.67(15) . . ?
C12 N11 H11 116.4(16) . . ?
C4 N11 H11 117.9(16) . . ?
O13 C12 N11 126.77(17) . . ?
O13 C12 C14 121.47(16) . . ?
N11 C12 C14 111.76(14) . . ?
O15 C14 O16 125.38(17) . . ?
O15 C14 C12 123.07(16) . . ?
O16 C14 C12 111.52(14) . . ?
C14 O16 C17 114.73(14) . . ?
O16 C17 C18 107.99(14) . . ?
O16 C17 H17A 110.1 . . ?
C18 C17 H17A 110.1 . . ?
O16 C17 H17B 110.1 . . ?
C18 C17 H17B 110.1 . . ?
H17A C17 H17B 108.4 . . ?
C17 C18 H18A 109.5 . . ?
C17 C18 H18B 109.5 . . ?
H18A C18 H18B 109.5 . . ?
C17 C18 H18C 109.5 . . ?
H18A C18 H18C 109.5 . . ?
H18B C18 H18C 109.5 . . ?

loop_
_geom_bond_atom_site_label_1
_geom_bond_atom_site_label_2
_geom_bond_distance
_geom_bond_site_symmetry_2
_geom_bond_publ_flag
Cl1 C1 1.7384(19) . ?
C1 C2 1.377(3) . ?
C1 C6 1.401(2) . ?
C2 C3 1.388(3) . ?
C2 H2 0.9500 . ?
C3 C4 1.394(2) . ?
C3 H3 0.9500 . ?
C4 C5 1.394(2) . ?
C4 N11 1.408(2) . ?
C5 C6 1.387(3) . ?
C5 H5 0.9500 . ?
C6 C7 1.499(3) . ?
C7 F9 1.337(2) . ?
C7 F7 1.339(2) . ?
C7 F8 1.339(2) . ?
N11 C12 1.345(2) . ?
N11 H11 0.84(2) . ?
C12 O13 1.220(2) . ?
C12 C14 1.540(2) . ?
C14 O15 1.206(2) . ?
C14 O16 1.319(2) . ?
O16 C17 1.469(2) . ?
C17 C18 1.495(3) . ?
C17 H17A 0.9900 . ?
C17 H17B 0.9900 . ?
C18 H18A 0.9800 . ?
C18 H18B 0.9800 . ?
C18 H18C 0.9800 . ?

loop_
_geom_torsion_atom_site_label_1
_geom_torsion_atom_site_label_2
_geom_torsion_atom_site_label_3
_geom_torsion_atom_site_label_4
_geom_torsion
_geom_torsion_site_symmetry_1
_geom_torsion_site_symmetry_2
_geom_torsion_site_symmetry_3
_geom_torsion_site_symmetry_4
_geom_torsion_publ_flag
C6 C1 C2 C3 0.6(3) . . . . ?
Cl1 C1 C2 C3 -179.24(13) . . . . ?
C1 C2 C3 C4 -1.0(3) . . . . ?
C2 C3 C4 C5 0.4(2) . . . . ?
C2 C3 C4 N11 -177.51(15) . . . . ?
C3 C4 C5 C6 0.6(2) . . . . ?
N11 C4 C5 C6 178.55(15) . . . . ?
C4 C5 C6 C1 -0.9(2) . . . . ?
C4 C5 C6 C7 177.03(14) . . . . ?
C2 C1 C6 C5 0.3(2) . . . . ?
Cl1 C1 C6 C5 -179.81(12) . . . . ?
C2 C1 C6 C7 -177.56(15) . . . . ?
Cl1 C1 C6 C7 2.3(2) . . . . ?
C5 C6 C7 F9 0.5(2) . . . . ?
C1 C6 C7 F9 178.42(15) . . . . ?
C5 C6 C7 F7 -118.89(17) . . . . ?
C1 C6 C7 F7 59.0(2) . . . . ?
C5 C6 C7 F8 120.82(17) . . . . ?
C1 C6 C7 F8 -61.3(2) . . . . ?
C3 C4 N11 C12 -27.9(3) . . . . ?
C5 C4 N11 C12 154.19(16) . . . . ?
C4 N11 C12 O13 -3.8(3) . . . . ?
C4 N11 C12 C14 175.24(15) . . . . ?
O13 C12 C14 O15 168.69(17) . . . . ?
N11 C12 C14 O15 -10.4(2) . . . . ?
O13 C12 C14 O16 -9.2(2) . . . . ?
N11 C12 C14 O16 171.67(14) . . . . ?
O15 C14 O16 C17 -2.3(2) . . . . ?
C12 C14 O16 C17 175.62(14) . . . . ?
C14 O16 C17 C18 -177.61(15) . . . . ?
